data_1552172
loop_
_publ_author_name
'Shaili, Evyenia'
'Salassa, Luca'
'Woods, Julie A.'
'Clarkson, Guy'
'Sadler, Peter J.'
'Farrer, Nicola J.'

_publ_section_title
;
 Platinum(iv) dihydroxido diazido N-(heterocyclic)imine complexes are
 potently photocytotoxic when irradiated with visible light
;
_journal_name_full 'Chemical Science'
_journal_paper_doi 10.1039/C9SC02644D
_journal_year 2019
_chemical_formula_moiety 'C12 H16 N8 O2 Pt, 2(C H4 O)'
_chemical_formula_sum 'C14 H24 N8 O4 Pt'
_chemical_formula_weight 563.50
_space_group_crystal_system monoclinic
_space_group_IT_number 14
_space_group_name_Hall '-P 2yn'
_space_group_name_H-M_alt 'P 1 21/n 1'
_symmetry_space_group_name_Hall '-P 2yn'
_symmetry_space_group_name_H-M 'P 1 21/n 1'
_atom_sites_solution_hydrogens geom
_atom_sites_solution_primary direct
_audit_creation_date 2019-03-30
_audit_creation_method
;
Olex2 1.2
(compiled 2018.05.29 svn.r3510 for OlexSys, GUI svn.r5506)
;
_audit_update_record
;
2019-04-03 deposited with the CCDC.    2019-08-08 downloaded from the CCDC.
;
_cell_angle_alpha 90
_cell_angle_beta 90.6038(17)
_cell_angle_gamma 90
_cell_formula_units_Z 2
_cell_length_a 7.09413(13)
_cell_length_b 11.18048(20)
_cell_length_c 12.3270(2)
_cell_measurement_reflns_used 6042
_cell_measurement_temperature 150(2)
_cell_measurement_theta_max 31.3821
_cell_measurement_theta_min 2.8657
_cell_volume 977.67(3)
_computing_cell_refinement
'CrysAlisPro, Agilent Technologies, Version 1.171.35.19 (release 27-10-2011 CrysAlis171 .NET) (compiled Oct 27 2011,15:02:11)'
_computing_data_collection
'CrysAlisPro, Agilent Technologies, Version 1.171.35.19 (release 27-10-2011 CrysAlis171 .NET) (compiled Oct 27 2011,15:02:11)'
_computing_data_reduction
'CrysAlisPro, Agilent Technologies, Version 1.171.35.19 (release 27-10-2011 CrysAlis171 .NET) (compiled Oct 27 2011,15:02:11)'
_computing_molecular_graphics 'Olex2 (Dolomanov et al., 2009)'
_computing_publication_material 'Olex2 (Dolomanov et al., 2009)'
_computing_structure_refinement 'ShelXL (Sheldrick, 2015)'
_computing_structure_solution 'XS (Sheldrick, 2008)'
_diffrn_ambient_temperature 150(2)
_diffrn_detector_area_resol_mean 10.2833
_diffrn_measured_fraction_theta_full 1.000
_diffrn_measured_fraction_theta_max 0.923
_diffrn_measurement_details
'#__ type_ start__ end____ width___ exp.time_ 1 omega -6.00 106.00 1.0000 7.0000 omega____ theta____ kappa____ phi______ frames - 16.3155 0.0000 -60.0000 112 #__ type_ start__ end____ width___ exp.time_ 2 omega -65.00 57.00 1.0000 7.0000 omega____ theta____ kappa____ phi______ frames - 16.3155 -19.0000 120.0000 122 #__ type_ start__ end____ width___ exp.time_ 3 omega -1.00 86.00 1.0000 7.0000 omega____ theta____ kappa____ phi______ frames - 16.3155 38.0000 120.0000 87 #__ type_ start__ end____ width___ exp.time_ 4 omega -101.00 -61.00 1.0000 7.0000 omega____ theta____ kappa____ phi______ frames - -17.2530 -178.0000 150.0000 40 #__ type_ start__ end____ width___ exp.time_ 5 omega -25.00 0.00 1.0000 7.0000 omega____ theta____ kappa____ phi______ frames - -17.2530 -99.0000 120.0000 25'
_diffrn_measurement_device_type 'Xcalibur, Ruby, Gemini'
_diffrn_measurement_method '\w scans'
_diffrn_orient_matrix_UB_11 -0.0747008000
_diffrn_orient_matrix_UB_12 -0.0125317000
_diffrn_orient_matrix_UB_13 -0.0369644000
_diffrn_orient_matrix_UB_21 -0.0267000000
_diffrn_orient_matrix_UB_22 -0.0498134000
_diffrn_orient_matrix_UB_23 0.0319731000
_diffrn_orient_matrix_UB_31 -0.0608984000
_diffrn_orient_matrix_UB_32 0.0372245000
_diffrn_orient_matrix_UB_33 0.0303627000
_diffrn_radiation_monochromator graphite
_diffrn_radiation_type MoK\a
_diffrn_radiation_wavelength 0.71073
_diffrn_reflns_av_R_equivalents 0.0268
_diffrn_reflns_av_unetI/netI 0.0259
_diffrn_reflns_Laue_measured_fraction_full 1.000
_diffrn_reflns_Laue_measured_fraction_max 0.923
_diffrn_reflns_limit_h_max 9
_diffrn_reflns_limit_h_min -10
_diffrn_reflns_limit_k_max 15
_diffrn_reflns_limit_k_min -16
_diffrn_reflns_limit_l_max 18
_diffrn_reflns_limit_l_min -17
_diffrn_reflns_number 10718
_diffrn_reflns_point_group_measured_fraction_full 1.000
_diffrn_reflns_point_group_measured_fraction_max 0.923
_diffrn_reflns_theta_full 29.000
_diffrn_reflns_theta_max 31.453
_diffrn_reflns_theta_min 3.298
_diffrn_source 'Enhance (Mo) X-ray Source'
_exptl_absorpt_coefficient_mu 7.214
_exptl_absorpt_correction_T_max 1.00000
_exptl_absorpt_correction_T_min 0.32722
_exptl_absorpt_correction_type multi-scan
_exptl_absorpt_process_details
'CrysAlisPro, Agilent Technologies, Version 1.171.35.19 (release 27-10-2011 CrysAlis171 .NET) (compiled Oct 27 2011,15:02:11) Empirical absorption correction using spherical harmonics, implemented in SCALE3 ABSPACK scaling algorithm.'
_exptl_crystal_colour colourless
_exptl_crystal_colour_primary colourless
_exptl_crystal_density_diffrn 1.914
_exptl_crystal_description block
_exptl_crystal_F_000 548
_exptl_crystal_size_max 0.26
_exptl_crystal_size_mid 0.26
_exptl_crystal_size_min 0.06
_refine_diff_density_max 0.839
_refine_diff_density_min -1.018
_refine_diff_density_rms 0.112
_refine_ls_extinction_method none
_refine_ls_goodness_of_fit_ref 1.052
_refine_ls_hydrogen_treatment constr
_refine_ls_matrix_type full
_refine_ls_number_parameters 128
_refine_ls_number_reflns 3003
_refine_ls_number_restraints 0
_refine_ls_restrained_S_all 1.052
_refine_ls_R_factor_all 0.0264
_refine_ls_R_factor_gt 0.0185
_refine_ls_shift/su_max 0.000
_refine_ls_shift/su_mean 0.000
_refine_ls_structure_factor_coef Fsqd
_refine_ls_weighting_details 'w=1/[\s^2^(Fo^2^)+(0.0174P)^2^+0.5476P] where P=(Fo^2^+2Fc^2^)/3'
_refine_ls_weighting_scheme calc
_refine_ls_wR_factor_gt 0.0409
_refine_ls_wR_factor_ref 0.0455
_reflns_Friedel_coverage 0.000
_reflns_number_gt 2333
_reflns_number_total 3003
_reflns_threshold_expression 'I > 2\s(I)'
_cod_data_source_file c9sc02644d2.cif
_cod_data_source_block es10
_cod_database_code 1552172
_shelx_shelxl_version_number 2018/3
_chemical_oxdiff_formula 'C20 H20 N2 O2 Pt'
_shelx_space_group_comment
;
The symmetry employed for this shelxl refinement is uniquely defined
by the following loop, which should always be used as a source of
symmetry information in preference to the above space-group names.
They are only intended as comments.
;
_shelx_estimated_absorpt_t_max 0.671
_shelx_estimated_absorpt_t_min 0.256
_reflns_odcompleteness_completeness 99.89
_reflns_odcompleteness_iscentric 1
_reflns_odcompleteness_theta 28.98
_olex2_refinement_description
;
The OHs on both the hydroxy ligand and the methanol were located in a difference map 
but placed at calculated positions for the refinement.

1. Fixed Uiso
 At 1.2 times of:
  All C(H) groups
 At 1.5 times of:
  All C(H,H,H) groups, All O(H) groups
2.a Aromatic/amide H refined with riding coordinates:
 C2(H2), C3(H3), C4(H4), C6(H6)
2.b Idealised Me refined as rotating group:
 C7(H7A,H7B,H7C), C12(H12A,H12B,H12C)
2.c Idealised tetrahedral OH refined as rotating group:
 O1(H1), O11(H11)
;
_olex2_submission_special_instructions 'No special instructions were received'

loop_
_space_group_symop_operation_xyz
'x, y, z'
'-x+1/2, y+1/2, -z+1/2'
'-x, -y, -z'
'x-1/2, -y-1/2, z-1/2'

loop_
_atom_site_label
_atom_site_type_symbol
_atom_site_fract_x
_atom_site_fract_y
_atom_site_fract_z
_atom_site_U_iso_or_equiv
_atom_site_adp_type
_atom_site_occupancy
_atom_site_site_symmetry_order
_atom_site_calc_flag
_atom_site_refinement_flags_posn
_atom_site_refinement_flags_adp
_atom_site_refinement_flags_occupancy
Pt1 Pt 0.500000 0.500000 1.000000 0.01367(4) Uani 1 2 d S T P
O1 O 0.2424(3) 0.49862(13) 1.06542(17) 0.0217(4) Uani 1 1 d . . .
H1 H 0.177624 0.554388 1.038656 0.033 Uiso 1 1 calc GR . .
N1 N 0.3915(3) 0.52404(16) 0.84820(17) 0.0179(4) Uani 1 1 d . . .
C2 C 0.4797(3) 0.5983(2) 0.77934(19) 0.0210(5) Uani 1 1 d . . .
H2 H 0.594254 0.635596 0.801230 0.025 Uiso 1 1 calc R . .
C3 C 0.4061(4) 0.6207(2) 0.6776(2) 0.0242(5) Uani 1 1 d . . .
H3 H 0.469552 0.673059 0.629529 0.029 Uiso 1 1 calc R . .
C4 C 0.2388(4) 0.5664(2) 0.6459(2) 0.0235(5) Uani 1 1 d . . .
H4 H 0.186408 0.582295 0.576086 0.028 Uiso 1 1 calc R . .
C5 C 0.1468(4) 0.48808(19) 0.7163(2) 0.0206(5) Uani 1 1 d . . .
C6 C 0.2298(4) 0.4692(2) 0.8172(2) 0.0197(5) Uani 1 1 d . . .
H6 H 0.170946 0.415853 0.866298 0.024 Uiso 1 1 calc R . .
C7 C -0.0343(4) 0.4272(2) 0.6855(2) 0.0279(6) Uani 1 1 d . . .
H7A H -0.007868 0.360639 0.636175 0.042 Uiso 1 1 calc GR . .
H7B H -0.118207 0.484569 0.649212 0.042 Uiso 1 1 calc GR . .
H7C H -0.095068 0.396556 0.750863 0.042 Uiso 1 1 calc GR . .
N8 N 0.4768(3) 0.31833(18) 0.98327(16) 0.0226(5) Uani 1 1 d . . .
N9 N 0.5754(3) 0.27369(17) 0.91392(17) 0.0237(4) Uani 1 1 d . . .
N10 N 0.6604(3) 0.2232(2) 0.8499(2) 0.0381(6) Uani 1 1 d . . .
O11 O -0.0049(2) 0.32463(18) 1.01853(15) 0.0282(4) Uani 1 1 d . . .
H11 H 0.070549 0.374106 1.046229 0.042 Uiso 1 1 calc GR . .
C12 C -0.0434(5) 0.2334(2) 1.0944(2) 0.0373(7) Uani 1 1 d . . .
H12A H -0.092466 0.269057 1.160958 0.056 Uiso 1 1 calc GR . .
H12B H 0.072904 0.189474 1.111091 0.056 Uiso 1 1 calc GR . .
H12C H -0.137210 0.178307 1.063648 0.056 Uiso 1 1 calc GR . .

loop_
_atom_site_aniso_label
_atom_site_aniso_U_11
_atom_site_aniso_U_22
_atom_site_aniso_U_33
_atom_site_aniso_U_23
_atom_site_aniso_U_13
_atom_site_aniso_U_12
Pt1 0.01456(7) 0.01292(6) 0.01356(7) 0.00055(4) 0.00175(4) 0.00017(4)
O1 0.0158(9) 0.0275(9) 0.0218(10) 0.0026(6) 0.0036(7) 0.0021(6)
N1 0.0199(10) 0.0169(9) 0.0168(10) -0.0002(7) 0.0021(8) 0.0023(8)
C2 0.0216(12) 0.0200(11) 0.0214(12) 0.0023(9) 0.0027(10) -0.0028(9)
C3 0.0276(13) 0.0254(12) 0.0197(12) 0.0055(9) 0.0027(10) 0.0000(10)
C4 0.0273(13) 0.0262(12) 0.0169(12) 0.0022(9) -0.0008(10) 0.0026(10)
C5 0.0233(13) 0.0208(11) 0.0176(12) -0.0036(8) 0.0004(10) 0.0035(9)
C6 0.0211(12) 0.0165(9) 0.0218(12) -0.0004(9) 0.0040(10) -0.0001(9)
C7 0.0305(14) 0.0281(13) 0.0250(13) -0.0037(10) -0.0048(11) -0.0017(11)
N8 0.0295(12) 0.0136(9) 0.0248(11) 0.0000(7) 0.0045(9) -0.0009(8)
N9 0.0237(11) 0.0188(9) 0.0285(11) -0.0009(8) -0.0024(9) -0.0017(8)
N10 0.0353(14) 0.0313(12) 0.0478(16) -0.0173(11) 0.0095(12) -0.0012(10)
O11 0.0271(11) 0.0244(9) 0.0332(11) 0.0012(7) -0.0003(9) -0.0051(7)
C12 0.0474(18) 0.0298(14) 0.0348(16) 0.0081(12) 0.0041(14) -0.0026(13)

loop_
_atom_type_symbol
_atom_type_description
_atom_type_scat_dispersion_real
_atom_type_scat_dispersion_imag
_atom_type_scat_source
C C 0.0033 0.0016 'International Tables Vol C Tables 4.2.6.8 and 6.1.1.4'
H H 0.0000 0.0000 'International Tables Vol C Tables 4.2.6.8 and 6.1.1.4'
N N 0.0061 0.0033 'International Tables Vol C Tables 4.2.6.8 and 6.1.1.4'
O O 0.0106 0.0060 'International Tables Vol C Tables 4.2.6.8 and 6.1.1.4'
Pt Pt -1.7033 8.3905 'International Tables Vol C Tables 4.2.6.8 and 6.1.1.4'

loop_
_geom_angle_atom_site_label_1
_geom_angle_atom_site_label_2
_geom_angle_atom_site_label_3
_geom_angle
_geom_angle_site_symmetry_1
_geom_angle_site_symmetry_3
O1 Pt1 O1 180.0 3_667 .
O1 Pt1 N1 88.09(8) . 3_667
O1 Pt1 N1 91.91(8) 3_667 3_667
O1 Pt1 N1 91.91(8) . .
O1 Pt1 N1 88.09(8) 3_667 .
O1 Pt1 N8 92.27(7) 3_667 .
O1 Pt1 N8 92.27(7) . 3_667
O1 Pt1 N8 87.73(7) . .
O1 Pt1 N8 87.73(7) 3_667 3_667
N1 Pt1 N1 180.0 . 3_667
N1 Pt1 N8 89.47(8) . 3_667
N1 Pt1 N8 90.53(8) 3_667 3_667
N1 Pt1 N8 90.53(8) . .
N1 Pt1 N8 89.47(8) 3_667 .
N8 Pt1 N8 180.0 . 3_667
Pt1 O1 H1 109.5 . .
C2 N1 Pt1 119.18(17) . .
C2 N1 C6 120.0(2) . .
C6 N1 Pt1 120.80(16) . .
N1 C2 H2 119.6 . .
N1 C2 C3 120.8(2) . .
C3 C2 H2 119.6 . .
C2 C3 H3 120.2 . .
C2 C3 C4 119.5(2) . .
C4 C3 H3 120.2 . .
C3 C4 H4 119.9 . .
C3 C4 C5 120.1(2) . .
C5 C4 H4 119.9 . .
C4 C5 C7 122.0(2) . .
C6 C5 C4 117.1(2) . .
C6 C5 C7 120.9(2) . .
N1 C6 C5 122.4(2) . .
N1 C6 H6 118.8 . .
C5 C6 H6 118.8 . .
C5 C7 H7A 109.5 . .
C5 C7 H7B 109.5 . .
C5 C7 H7C 109.5 . .
H7A C7 H7B 109.5 . .
H7A C7 H7C 109.5 . .
H7B C7 H7C 109.5 . .
N9 N8 Pt1 115.56(16) . .
N10 N9 N8 174.5(2) . .
C12 O11 H11 109.5 . .
O11 C12 H12A 109.5 . .
O11 C12 H12B 109.5 . .
O11 C12 H12C 109.5 . .
H12A C12 H12B 109.5 . .
H12A C12 H12C 109.5 . .
H12B C12 H12C 109.5 . .

loop_
_geom_bond_atom_site_label_1
_geom_bond_atom_site_label_2
_geom_bond_distance
_geom_bond_site_symmetry_2
Pt1 O1 2.0053(19) 3_667
Pt1 O1 2.0054(19) .
Pt1 N1 2.034(2) .
Pt1 N1 2.034(2) 3_667
Pt1 N8 2.048(2) .
Pt1 N8 2.048(2) 3_667
O1 H1 0.8400 .
N1 C2 1.346(3) .
N1 C6 1.352(3) .
C2 H2 0.9500 .
C2 C3 1.376(3) .
C3 H3 0.9500 .
C3 C4 1.387(4) .
C4 H4 0.9500 .
C4 C5 1.399(3) .
C5 C6 1.386(4) .
C5 C7 1.499(4) .
C6 H6 0.9500 .
C7 H7A 0.9800 .
C7 H7B 0.9800 .
C7 H7C 0.9800 .
N8 N9 1.217(3) .
N9 N10 1.147(3) .
O11 H11 0.8400 .
O11 C12 1.412(3) .
C12 H12A 0.9800 .
C12 H12B 0.9800 .
C12 H12C 0.9800 .

loop_
_geom_hbond_atom_site_label_D
_geom_hbond_atom_site_label_H
_geom_hbond_atom_site_label_A
_geom_hbond_distance_DH
_geom_hbond_distance_HA
_geom_hbond_distance_DA
_geom_hbond_angle_DHA
_geom_hbond_site_symmetry_A
_geom_hbond_publ_flag
O1 H1 O11 0.84 1.95 2.789(3) 174.3 3_567 yes
O11 H11 O1 0.84 1.86 2.679(3) 163.1 . yes
